data_2216002
loop_
_publ_author_name
'Li, Xiang'
'Chen, Jun'
'Wan, Dan'
'Han, Feng'
'Yao, Cheng'

_publ_section_title 5-[3-(Dimethylamino)propyl]-5<i>H</i>-dibenzo[<i>a</i>,<i>d</i>]cycloheptan-5-ol
_journal_coeditor_code HK2346
_journal_issue 11
_journal_name_full 'Acta Crystallographica Section E'
_journal_page_first o4460
_journal_page_last o4460
_journal_paper_doi 10.1107/S1600536807052026
_journal_volume 63
_journal_year 2007
_chemical_formula_iupac 'C20 H23 N O'
_chemical_formula_moiety 'C20 H23 N O'
_chemical_formula_sum 'C20 H23 N O'
_chemical_formula_weight 293.39
_chemical_melting_point 480
_chemical_name_systematic
;
5-[3-(Dimethylamino)propyl]-5H-dibenzo[a,d]cycloheptan-5-ol
;
_space_group_IT_number 19
_symmetry_cell_setting orthorhombic
_symmetry_space_group_name_Hall 'P 2ac 2ab'
_symmetry_space_group_name_H-M 'P 21 21 21'
_atom_sites_solution_hydrogens geom
_atom_sites_solution_primary direct
_atom_sites_solution_secondary difmap
_audit_creation_method SHELXL97
_cell_angle_alpha 90.00
_cell_angle_beta 90.00
_cell_angle_gamma 90.00
_cell_formula_units_Z 4
_cell_length_a 11.127(2)
_cell_length_b 11.325(2)
_cell_length_c 13.155(3)
_cell_measurement_reflns_used 25
_cell_measurement_temperature 298(2)
_cell_measurement_theta_max 12
_cell_measurement_theta_min 9
_cell_volume 1657.7(6)
_computing_cell_refinement 'CAD-4 Software (Enraf--Nonius, 1989)'
_computing_data_collection 'CAD-4 Software (Enraf--Nonius, 1989)'
_computing_data_reduction 'XCAD4 (Harms & Wocadlo, 1995)'
_computing_molecular_graphics 'SHELXTL (Siemens, 1996)'
_computing_publication_material 'SHELXTL (Siemens, 1996)'
_computing_structure_refinement 'SHELXL97 (Sheldrick, 1997)'
_computing_structure_solution 'SHELXS97 (Sheldrick, 1997)'
_diffrn_ambient_temperature 298(2)
_diffrn_measured_fraction_theta_full 0.996
_diffrn_measured_fraction_theta_max 0.996
_diffrn_measurement_device_type 'Enraf--Nonius CAD-4'
_diffrn_measurement_method \w/2\q
_diffrn_radiation_monochromator graphite
_diffrn_radiation_source 'fine-focus sealed tube'
_diffrn_radiation_type MoK\a
_diffrn_radiation_wavelength 0.71073
_diffrn_reflns_av_R_equivalents 0.0000
_diffrn_reflns_av_sigmaI/netI 0.0455
_diffrn_reflns_limit_h_max 13
_diffrn_reflns_limit_h_min 0
_diffrn_reflns_limit_k_max 13
_diffrn_reflns_limit_k_min 0
_diffrn_reflns_limit_l_max 16
_diffrn_reflns_limit_l_min 0
_diffrn_reflns_number 1858
_diffrn_reflns_theta_full 25.97
_diffrn_reflns_theta_max 25.97
_diffrn_reflns_theta_min 2.37
_diffrn_standards_decay_% 0
_diffrn_standards_interval_time 120
_diffrn_standards_number 3
_exptl_absorpt_coefficient_mu 0.072
_exptl_absorpt_correction_T_max 0.9629
_exptl_absorpt_correction_T_min 0.9520
_exptl_absorpt_correction_type psi-scan
_exptl_absorpt_process_details '(North <i>et al.</i>,  1968)'
_exptl_crystal_colour colourless
_exptl_crystal_density_diffrn 1.176
_exptl_crystal_density_method 'not measured'
_exptl_crystal_description plate
_exptl_crystal_F_000 632
_exptl_crystal_size_max 0.40
_exptl_crystal_size_mid 0.10
_exptl_crystal_size_min 0.10
_refine_diff_density_max 0.282
_refine_diff_density_min -0.254
_refine_ls_extinction_method none
_refine_ls_goodness_of_fit_ref 1.006
_refine_ls_hydrogen_treatment constr
_refine_ls_matrix_type full
_refine_ls_number_parameters 175
_refine_ls_number_reflns 1858
_refine_ls_number_restraints 53
_refine_ls_restrained_S_all 1.019
_refine_ls_R_factor_all 0.1223
_refine_ls_R_factor_gt 0.0798
_refine_ls_shift/su_max 0.000
_refine_ls_shift/su_mean 0.000
_refine_ls_structure_factor_coef Fsqd
_refine_ls_weighting_details 'calc w = 1/[\s^2^(Fo^2^)+(0.06P)^2^+2P] where P=(Fo^2^+2Fc^2^)/3'
_refine_ls_weighting_scheme calc
_refine_ls_wR_factor_gt 0.1708
_refine_ls_wR_factor_ref 0.2007
_reflns_number_gt 1113
_reflns_number_total 1858
_reflns_threshold_expression I>2\s(I)
_cod_data_source_file hk2346.cif
_cod_data_source_block I
_cod_database_code 2216002
_cod_database_fobs_code 2216002

loop_
_symmetry_equiv_pos_as_xyz
'x, y, z'
'-x+1/2, -y, z+1/2'
'-x, y+1/2, -z+1/2'
'x+1/2, -y+1/2, -z'

loop_
_atom_site_type_symbol
_atom_site_label
_atom_site_fract_x
_atom_site_fract_y
_atom_site_fract_z
_atom_site_U_iso_or_equiv
_atom_site_adp_type
_atom_site_calc_flag
_atom_site_refinement_flags
_atom_site_occupancy
O O 0.1483(3) 0.9481(4) 0.1297(3) 0.0623(12) Uani d . 1
H H0A 0.0960 0.9318 0.1746 0.075 Uiso d R 1
N N -0.0027(5) 1.0514(7) 0.2639(5) 0.092(2) Uani d . 1
C C1 -0.1191(7) 0.9969(8) 0.2686(7) 0.106 Uani d . 1
H H1A -0.1597 1.0074 0.2048 0.159 Uiso calc R 1
H H1B -0.1654 1.0328 0.3219 0.159 Uiso calc R 1
H H1C -0.1101 0.9141 0.2823 0.159 Uiso calc R 1
C C2 -0.0201(8) 1.1710(7) 0.2385(7) 0.108 Uani d . 1
H H2A 0.0563 1.2076 0.2262 0.162 Uiso calc R 1
H H2B -0.0599 1.2106 0.2935 0.162 Uiso calc R 1
H H2C -0.0687 1.1762 0.1783 0.162 Uiso calc R 1
C C3 0.0684(8) 1.0329(7) 0.3559(6) 0.102 Uani d . 1
H H3A 0.0616 0.9511 0.3770 0.122 Uiso calc R 1
H H3B 0.0371 1.0821 0.4101 0.122 Uiso calc R 1
C C4 0.2023(7) 1.0633(7) 0.3378(7) 0.094 Uani d . 1
H H4A 0.2072 1.1355 0.2984 0.113 Uiso calc R 1
H H4B 0.2405 1.0778 0.4029 0.113 Uiso calc R 1
C C5 0.2718(5) 0.9653(5) 0.2820(4) 0.0548(15) Uani d . 1
H H5A 0.2398 0.8896 0.3032 0.066 Uiso calc R 1
H H5B 0.3552 0.9684 0.3034 0.066 Uiso calc R 1
C C6 0.2681(5) 0.9710(6) 0.1624(4) 0.0464(14) Uani d . 1
C C7 0.3438(5) 0.8681(6) 0.1212(4) 0.0520(14) Uani d U 1
C C8 0.2919(6) 0.7768(6) 0.0715(4) 0.0604(16) Uani d U 1
H H8A 0.2094 0.7793 0.0604 0.072 Uiso calc R 1
C C9 0.3542(7) 0.6811(7) 0.0370(5) 0.0734(19) Uani d U 1
H H9A 0.3132 0.6208 0.0038 0.088 Uiso calc R 1
C C10 0.4754(7) 0.6721(6) 0.0501(6) 0.080(2) Uani d DU 1
H H10A 0.5179 0.6074 0.0254 0.096 Uiso calc R 1
C C11 0.5326(6) 0.7614(6) 0.1010(5) 0.0702(18) Uani d DU 1
H H11A 0.6145 0.7544 0.1139 0.084 Uiso calc R 1
C C12 0.4697(5) 0.8675(6) 0.1358(4) 0.0589(15) Uani d U 1
C C13 0.5424(6) 0.9602(8) 0.1862(5) 0.0655(19) Uani d . 1
H H13A 0.6102 0.9355 0.2216 0.079 Uiso calc R 1
C C14 0.5207(6) 1.0687(8) 0.1853(5) 0.073(2) Uani d . 1
H H14A 0.5766 1.1134 0.2212 0.088 Uiso calc R 1
C C15 0.4259(6) 1.1385(6) 0.1395(4) 0.0618(16) Uani d D 1
C C16 0.4494(7) 1.2484(7) 0.1066(5) 0.083(2) Uani d D 1
H H16A 0.5244 1.2805 0.1211 0.099 Uiso calc R 1
C C17 0.3680(8) 1.3173(7) 0.0518(6) 0.084(2) Uani d D 1
H H17A 0.3858 1.3946 0.0333 0.101 Uiso calc R 1
C C18 0.2607(7) 1.2657(8) 0.0267(5) 0.090(3) Uani d D 1
H H18A 0.2081 1.3061 -0.0158 0.108 Uiso calc R 1
C C19 0.2278(6) 1.1554(6) 0.0623(4) 0.0655(18) Uani d D 1
H H19A 0.1505 1.1277 0.0498 0.079 Uiso calc R 1
C C20 0.3088(5) 1.0841(6) 0.1173(4) 0.0597(17) Uani d D 1

loop_
_atom_site_aniso_label
_atom_site_aniso_U_11
_atom_site_aniso_U_22
_atom_site_aniso_U_33
_atom_site_aniso_U_12
_atom_site_aniso_U_13
_atom_site_aniso_U_23
O 0.0347(19) 0.103(3) 0.049(2) -0.008(2) -0.0014(18) -0.008(3)
N 0.052(3) 0.151(6) 0.073(4) 0.005(4) 0.018(3) -0.024(5)
C1 0.106 0.106 0.106 0.000 0.000 0.000
C2 0.108 0.108 0.108 0.000 0.000 0.000
C3 0.102 0.102 0.102 0.000 0.000 0.000
C4 0.094 0.094 0.094 0.000 0.000 0.000
C5 0.053(3) 0.073(4) 0.038(3) 0.003(3) -0.006(3) -0.003(3)
C6 0.033(3) 0.082(4) 0.023(2) -0.006(3) -0.003(2) -0.009(3)
C7 0.044(3) 0.089(4) 0.023(2) -0.001(3) 0.006(2) 0.003(3)
C8 0.053(3) 0.094(4) 0.034(3) -0.001(3) 0.002(3) 0.007(3)
C9 0.074(4) 0.086(4) 0.060(4) -0.004(4) 0.008(4) -0.002(4)
C10 0.078(4) 0.087(4) 0.073(4) 0.027(4) 0.006(4) 0.008(4)
C11 0.056(4) 0.094(4) 0.061(4) 0.017(3) 0.007(3) 0.010(3)
C12 0.050(3) 0.095(4) 0.032(3) 0.007(3) 0.006(3) 0.002(3)
C13 0.042(3) 0.117(6) 0.037(3) 0.003(4) 0.002(3) 0.006(4)
C14 0.049(4) 0.122(6) 0.049(4) -0.006(4) 0.008(3) 0.018(4)
C15 0.055(4) 0.103(5) 0.028(3) -0.003(4) 0.003(3) 0.005(3)
C16 0.080(5) 0.109(6) 0.058(5) -0.016(5) 0.010(4) -0.012(5)
C17 0.094(6) 0.089(5) 0.069(5) -0.010(5) 0.011(5) 0.012(4)
C18 0.079(5) 0.145(8) 0.045(4) 0.009(6) 0.000(4) 0.012(5)
C19 0.060(4) 0.102(5) 0.035(3) 0.011(4) -0.004(3) -0.005(4)
C20 0.046(3) 0.104(5) 0.030(3) 0.000(3) -0.001(3) -0.017(3)

loop_
_atom_type_symbol
_atom_type_description
_atom_type_scat_dispersion_real
_atom_type_scat_dispersion_imag
_atom_type_scat_source
C C 0.0033 0.0016 'International Tables Vol C Tables 4.2.6.8 and 6.1.1.4'
H H 0.0000 0.0000 'International Tables Vol C Tables 4.2.6.8 and 6.1.1.4'
N N 0.0061 0.0033 'International Tables Vol C Tables 4.2.6.8 and 6.1.1.4'
O O 0.0106 0.0060 'International Tables Vol C Tables 4.2.6.8 and 6.1.1.4'

loop_
_geom_angle_atom_site_label_1
_geom_angle_atom_site_label_2
_geom_angle_atom_site_label_3
_geom_angle
C6 O H0A 118.1
C2 N C1 107.4(7)
C2 N C3 114.2(7)
C1 N C3 113.1(7)
N C1 H1A 109.5
N C1 H1B 109.5
H1A C1 H1B 109.5
N C1 H1C 109.5
H1A C1 H1C 109.5
H1B C1 H1C 109.5
N C2 H2A 109.5
N C2 H2B 109.5
H2A C2 H2B 109.5
N C2 H2C 109.5
H2A C2 H2C 109.5
H2B C2 H2C 109.5
N C3 C4 111.3(7)
N C3 H3A 109.4
C4 C3 H3A 109.4
N C3 H3B 109.4
C4 C3 H3B 109.4
H3A C3 H3B 108.0
C5 C4 C3 113.4(7)
C5 C4 H4A 108.9
C3 C4 H4A 108.9
C5 C4 H4B 108.9
C3 C4 H4B 108.9
H4A C4 H4B 107.7
C4 C5 C6 115.7(6)
C4 C5 H5A 108.4
C6 C5 H5A 108.4
C4 C5 H5B 108.4
C6 C5 H5B 108.4
H5A C5 H5B 107.4
O C6 C20 108.8(5)
O C6 C7 105.6(5)
C20 C6 C7 110.3(4)
O C6 C5 108.6(4)
C20 C6 C5 115.3(5)
C7 C6 C5 107.8(5)
C8 C7 C12 119.0(6)
C8 C7 C6 121.1(5)
C12 C7 C6 119.9(6)
C7 C8 C9 123.5(7)
C7 C8 H8A 118.3
C9 C8 H8A 118.3
C8 C9 C10 121.3(8)
C8 C9 H9A 119.3
C10 C9 H9A 119.3
C9 C10 C11 117.8(7)
C9 C10 H10A 121.1
C11 C10 H10A 121.1
C10 C11 C12 122.5(6)
C10 C11 H11A 118.8
C12 C11 H11A 118.8
C7 C12 C11 115.8(6)
C7 C12 C13 126.8(6)
C11 C12 C13 117.4(6)
C14 C13 C12 125.9(7)
C14 C13 H13A 117.1
C12 C13 H13A 117.1
C13 C14 C15 132.7(8)
C13 C14 H14A 113.6
C15 C14 H14A 113.6
C16 C15 C14 119.8(7)
C16 C15 C20 119.8(7)
C14 C15 C20 120.0(6)
C15 C16 C17 123.9(8)
C15 C16 H16A 118.1
C17 C16 H16A 118.1
C18 C17 C16 116.9(8)
C18 C17 H17A 121.6
C16 C17 H17A 121.6
C17 C18 C19 122.3(8)
C17 C18 H18A 118.9
C19 C18 H18A 118.9
C18 C19 C20 121.4(7)
C18 C19 H19A 119.3
C20 C19 H19A 119.3
C19 C20 C15 115.4(6)
C19 C20 C6 120.3(5)
C15 C20 C6 123.6(5)

loop_
_geom_bond_atom_site_label_1
_geom_bond_atom_site_label_2
_geom_bond_distance
O C6 1.424(6)
O H0A 0.8500
N C2 1.409(10)
N C1 1.436(9)
N C3 1.460(10)
C1 H1A 0.9600
C1 H1B 0.9600
C1 H1C 0.9600
C2 H2A 0.9600
C2 H2B 0.9600
C2 H2C 0.9600
C3 C4 1.547(11)
C3 H3A 0.9700
C3 H3B 0.9700
C4 C5 1.540(9)
C4 H4A 0.9700
C4 H4B 0.9700
C5 C6 1.575(7)
C5 H5A 0.9700
C5 H5B 0.9700
C6 C20 1.483(9)
C6 C7 1.537(8)
C7 C8 1.353(8)
C7 C12 1.414(8)
C8 C9 1.364(9)
C8 H8A 0.9300
C9 C10 1.363(9)
C9 H9A 0.9300
C10 C11 1.369(7)
C10 H10A 0.9300
C11 C12 1.465(9)
C11 H11A 0.9300
C12 C13 1.481(9)
C13 C14 1.253(10)
C13 H13A 0.9300
C14 C15 1.450(9)
C14 H14A 0.9300
C15 C16 1.344(9)
C15 C20 1.470(8)
C16 C17 1.396(10)
C16 H16A 0.9300
C17 C18 1.370(10)
C17 H17A 0.9300
C18 C19 1.383(8)
C18 H18A 0.9300
C19 C20 1.410(8)
C19 H19A 0.9300

loop_
_geom_hbond_atom_site_label_D
_geom_hbond_atom_site_label_H
_geom_hbond_atom_site_label_A
_geom_hbond_distance_DH
_geom_hbond_distance_HA
_geom_hbond_distance_DA
_geom_hbond_angle_DHA
_geom_hbond_publ_flag
O H0A N 0.85 2.10 2.703(8) 127 yes

loop_
_geom_torsion_atom_site_label_1
_geom_torsion_atom_site_label_2
_geom_torsion_atom_site_label_3
_geom_torsion_atom_site_label_4
_geom_torsion
C2 N C3 C4 -71.8(9)
C1 N C3 C4 165.1(7)
N C3 C4 C5 -79.0(8)
C3 C4 C5 C6 87.5(8)
C4 C5 C6 O -67.0(7)
C4 C5 C6 C20 55.4(7)
C4 C5 C6 C7 179.0(5)
O C6 C7 C8 -4.1(7)
C20 C6 C7 C8 -121.5(6)
C5 C6 C7 C8 111.9(6)
O C6 C7 C12 176.5(5)
C20 C6 C7 C12 59.1(6)
C5 C6 C7 C12 -67.5(7)
C12 C7 C8 C9 2.1(10)
C6 C7 C8 C9 -177.3(6)
C7 C8 C9 C10 -0.5(11)
C8 C9 C10 C11 1.2(12)
C9 C10 C11 C12 -3.6(11)
C8 C7 C12 C11 -4.1(9)
C6 C7 C12 C11 175.3(5)
C8 C7 C12 C13 178.7(6)
C6 C7 C12 C13 -1.9(10)
C10 C11 C12 C7 5.0(9)
C10 C11 C12 C13 -177.5(6)
C7 C12 C13 C14 -32.6(11)
C11 C12 C13 C14 150.3(7)
C12 C13 C14 C15 0.0(13)
C13 C14 C15 C16 -147.4(8)
C13 C14 C15 C20 24.8(11)
C14 C15 C16 C17 172.8(6)
C20 C15 C16 C17 0.5(9)
C15 C16 C17 C18 -3.4(10)
C16 C17 C18 C19 6.7(11)
C17 C18 C19 C20 -7.4(11)
C18 C19 C20 C15 4.1(9)
C18 C19 C20 C6 174.6(6)
C16 C15 C20 C19 -0.8(8)
C14 C15 C20 C19 -173.0(5)
C16 C15 C20 C6 -171.0(5)
C14 C15 C20 C6 16.8(8)
O C6 C20 C19 6.6(7)
C7 C6 C20 C19 122.0(6)
C5 C6 C20 C19 -115.6(6)
O C6 C20 C15 176.4(5)
C7 C6 C20 C15 -68.2(6)
C5 C6 C20 C15 54.2(7)

loop_
_cod_related_entry_id
_cod_related_entry_database
_cod_related_entry_code
1 ChemSpider 78855
